data_4313535
loop_
_publ_author_name
'Andreas Kornath'
'F. Neumann'
'H. Oberhammer'

_publ_section_title
;
 Tetramethylphosphonium Fluoride: "Naked" Fluoride and Phosphorane
;
_journal_name_full 'Inorganic Chemistry'
_journal_page_first 2894
_journal_page_last 2901
_journal_paper_doi 10.1021/ic020663c
_journal_volume 42
_journal_year 2003
_chemical_formula_structural 'Me4 P F'
_chemical_formula_sum 'C4 H12 F P'
_chemical_formula_weight 110.11
_chemical_name_systematic Tetramethylphosphoniumfluoride
_space_group_IT_number 61
_symmetry_cell_setting orthorhombic
_symmetry_space_group_name_Hall '-P 2ac 2ab'
_symmetry_space_group_name_H-M 'P b c a'
_atom_sites_solution_hydrogens geom
_atom_sites_solution_primary direct
_atom_sites_solution_secondary difmap
_audit_creation_method SHELXL
_cell_angle_alpha 90.00
_cell_angle_beta 90.00
_cell_angle_gamma 90.00
_cell_formula_units_Z 8
_cell_length_a 10.1600(10)
_cell_length_b 10.1800(10)
_cell_length_c 12.0580(10)
_cell_measurement_reflns_used 7878
_cell_measurement_temperature 293(2)
_cell_measurement_theta_max 25.63
_cell_measurement_theta_min 3.30
_cell_volume 1247.1(2)
_computing_cell_refinement
;
DENZO and Scalepack (Otwinowski & Minor, 1997)
;
_computing_data_collection 'COLLECT (Nonius, 1998)'
_computing_data_reduction
;
DENZO and Scalepack (Otwinowski & Minor, 1997)
;
_computing_molecular_graphics 'SHELXTL-Plus (Sheldrick, 1991)'
_computing_publication_material
;
SHELXL-93, PARST95 (Nardelli, 1995); PLATON (Spek, 2001)
;
_computing_structure_refinement 'SHELXL-93 (Sheldrick, 1993)'
_computing_structure_solution 'SHELXS-93 (Sheldrick, 1990)'
_diffrn_ambient_temperature 291(2)
_diffrn_detector_area_resol_mean '19 vertical, 18 horizontal'
_diffrn_measurement_device 'Nonius Kappa CCD'
_diffrn_measurement_method
;
897 frames via \w-rotation (\D\w=1%) and two times 30s per frame (7 
sets at different \k-angles)
;
_diffrn_radiation_monochromator graphite
_diffrn_radiation_source 'fine-focus sealed tube'
_diffrn_radiation_type MoK\a
_diffrn_radiation_wavelength 0.71073
_diffrn_reflns_av_R_equivalents 0.0271
_diffrn_reflns_av_sigmaI/netI 0.0187
_diffrn_reflns_limit_h_max 12
_diffrn_reflns_limit_h_min -12
_diffrn_reflns_limit_k_max 12
_diffrn_reflns_limit_k_min -12
_diffrn_reflns_limit_l_max 14
_diffrn_reflns_limit_l_min -14
_diffrn_reflns_number 7878
_diffrn_reflns_theta_max 25.63
_diffrn_reflns_theta_min 3.30
_diffrn_standards_number 0
_exptl_absorpt_coefficient_mu 0.330
_exptl_absorpt_correction_type none
_exptl_crystal_colour colourless
_exptl_crystal_density_diffrn 1.173
_exptl_crystal_density_meas ?
_exptl_crystal_density_method 'not measured'
_exptl_crystal_description parallelepiped
_exptl_crystal_F_000 480
_exptl_crystal_size_max 0.3
_exptl_crystal_size_mid 0.3
_exptl_crystal_size_min 0.3
_refine_diff_density_max 0.245
_refine_diff_density_min -0.261
_refine_diff_density_rms 0.040
_refine_ls_extinction_method none
_refine_ls_goodness_of_fit_all 1.098
_refine_ls_goodness_of_fit_obs 1.153
_refine_ls_hydrogen_treatment refall
_refine_ls_matrix_type full
_refine_ls_number_parameters 103
_refine_ls_number_reflns 1180
_refine_ls_number_restraints 0
_refine_ls_restrained_S_all 1.098
_refine_ls_restrained_S_obs 1.153
_refine_ls_R_factor_all 0.0295
_refine_ls_R_factor_obs 0.0250
_refine_ls_shift/su_max 0.157
_refine_ls_shift/su_mean 0.016
_refine_ls_structure_factor_coef Fsqd
_refine_ls_weighting_details 'w=1/[\s^2^(Fo^2^)+(0.0519P)^2^+0.0000P] where P=(Fo^2^+2Fc^2^)/3'
_refine_ls_weighting_scheme calc
_refine_ls_wR_factor_all 0.0738
_refine_ls_wR_factor_obs 0.0722
_reflns_number_observed 1039
_reflns_number_total 1180
_reflns_observed_criterion >2sigma(I)
_cod_data_source_file ic020663c_1.cif
_cod_data_source_block 1080
_cod_depositor_comments
;
The following automatic conversions were performed:

'_exptl_crystal_density_meas' value 'not measured' was changed to '?'
- the value is perceived as not measured.

Automatic conversion script
Id: cif_fix_values 3008 2015-01-20 13:52:24Z robertas 

The following automatic conversions were performed:

'_refine_ls_weighting_scheme' value 'calc
w=1/[\s^2^(Fo^2^)+(0.0519P)^2^+0.0000P] where P=(Fo^2^+2Fc^2^)/3' was
changed to 'calc'. New tag '_refine_ls_weighting_details' was
created. The value of the new tag was set to
'w=1/[\s^2^(Fo^2^)+(0.0519P)^2^+0.0000P] where P=(Fo^2^+2Fc^2^)/3'.

Automatic conversion script
Id: cif_fix_values 3143 2015-03-26 13:38:13Z robertas 
;
_cod_database_code 4313535

loop_
_symmetry_equiv_pos_as_xyz
'x, y, z'
'-x+1/2, -y, z+1/2'
'-x, y+1/2, -z+1/2'
'x+1/2, -y+1/2, -z'
'-x, -y, -z'
'x-1/2, y, -z-1/2'
'x, -y-1/2, z-1/2'
'-x-1/2, y-1/2, z'

loop_
_atom_site_aniso_label
_atom_site_aniso_U_11
_atom_site_aniso_U_22
_atom_site_aniso_U_33
_atom_site_aniso_U_23
_atom_site_aniso_U_13
_atom_site_aniso_U_12
P1 0.0231(2) 0.0207(2) 0.0267(2) 0.00031(10) 0.00026(11) 0.00014(11)
F1 0.0502(6) 0.0387(5) 0.0847(6) 0.0167(4) 0.0278(5) 0.0141(4)
C1 0.0264(7) 0.0367(8) 0.0333(7) -0.0014(6) 0.0033(5) 0.0004(6)
C2 0.0261(8) 0.0314(8) 0.0528(8) -0.0072(7) 0.0032(6) -0.0052(5)
C3 0.0383(8) 0.0350(8) 0.0282(7) 0.0015(5) 0.0002(6) 0.0005(6)
C4 0.0411(9) 0.0234(6) 0.0400(8) 0.0014(6) -0.0042(7) 0.0022(6)

loop_
_atom_site_label
_atom_site_type_symbol
_atom_site_fract_x
_atom_site_fract_y
_atom_site_fract_z
_atom_site_U_iso_or_equiv
_atom_site_thermal_displace_type
_atom_site_occupancy
_atom_site_calc_flag
_atom_site_refinement_flags
_atom_site_disorder_group
P1 P 0.06547(3) 0.70860(3) 0.14506(2) 0.0235(2) Uani 1 d . .
F1 F 0.16009(7) 0.39035(8) 0.18734(8) 0.0578(3) Uani 1 d . .
C1 C 0.20891(13) 0.65749(14) 0.07350(11) 0.0321(3) Uani 1 d . .
C2 C -0.06334(13) 0.59314(14) 0.12086(14) 0.0368(3) Uani 1 d . .
C3 C 0.1010(2) 0.71728(13) 0.28906(10) 0.0339(3) Uani 1 d . .
C4 C 0.0152(2) 0.86809(12) 0.10316(13) 0.0349(3) Uani 1 d . .
H11 H 0.2272(14) 0.5695(15) 0.1002(12) 0.043(4) Uiso 1 d . .
H12 H 0.2697(17) 0.7179(13) 0.0961(13) 0.045(4) Uiso 1 d . .
H13 H 0.1907(16) 0.6585(16) -0.0034(13) 0.052(4) Uiso 1 d . .
H21 H -0.0884(16) 0.6028(17) 0.0418(16) 0.063(5) Uiso 1 d . .
H22 H -0.0225(18) 0.5037(17) 0.1370(13) 0.064(5) Uiso 1 d . .
H23 H -0.1338(19) 0.6107(17) 0.1677(13) 0.054(4) Uiso 1 d . .
H31 H 0.1188(16) 0.6278(18) 0.3153(12) 0.049(4) Uiso 1 d . .
H32 H 0.1755(16) 0.7757(14) 0.2931(13) 0.042(4) Uiso 1 d . .
H33 H 0.0279(18) 0.7539(19) 0.3196(14) 0.053(4) Uiso 1 d . .
H41 H 0.0886(18) 0.9190(16) 0.1131(13) 0.054(5) Uiso 1 d . .
H42 H -0.0082(17) 0.8610(16) 0.0285(16) 0.059(5) Uiso 1 d . .
H43 H -0.0569(16) 0.8859(22) 0.1539(15) 0.062(6) Uiso 1 d . .

loop_
_atom_type_symbol
_atom_type_description
_atom_type_scat_dispersion_real
_atom_type_scat_dispersion_imag
_atom_type_scat_source
C C 0.0033 0.0016 'International Tables Vol C Tables 4.2.6.8 and 6.1.1.4'
H H 0.0000 0.0000 'International Tables Vol C Tables 4.2.6.8 and 6.1.1.4'
F F 0.0171 0.0103 'International Tables Vol C Tables 4.2.6.8 and 6.1.1.4'
P P 0.1023 0.0942 'International Tables Vol C Tables 4.2.6.8 and 6.1.1.4'

loop_
_geom_angle_atom_site_label_1
_geom_angle_atom_site_label_2
_geom_angle_atom_site_label_3
_geom_angle
_geom_angle_site_symmetry_1
_geom_angle_site_symmetry_3
_geom_angle_publ_flag
C1 P1 C4 111.51(7) . . ?
C1 P1 C3 108.88(7) . . ?
C4 P1 C3 106.93(7) . . ?
C1 P1 C2 109.29(7) . . ?
C4 P1 C2 110.18(7) . . ?
C3 P1 C2 110.00(8) . . ?
P1 C1 H11 105.5(9) . . ?
P1 C1 H12 102.3(9) . . ?
H11 C1 H12 113.2(13) . . ?
P1 C1 H13 108.2(10) . . ?
H11 C1 H13 111.9(12) . . ?
H12 C1 H13 114.7(14) . . ?
P1 C2 H21 106.3(10) . . ?
P1 C2 H22 105.0(10) . . ?
H21 C2 H22 112.1(13) . . ?
P1 C2 H23 109.8(10) . . ?
H21 C2 H23 111.5(14) . . ?
H22 C2 H23 111.7(14) . . ?
P1 C3 H31 107.9(9) . . ?
P1 C3 H32 103.9(9) . . ?
H31 C3 H32 114.3(13) . . ?
P1 C3 H33 104.5(11) . . ?
H31 C3 H33 113.6(14) . . ?
H32 C3 H33 111.6(15) . . ?
P1 C4 H41 104.3(10) . . ?
P1 C4 H42 106.1(10) . . ?
H41 C4 H42 112.2(15) . . ?
P1 C4 H43 102.0(13) . . ?
H41 C4 H43 115.2(16) . . ?
H42 C4 H43 115.4(14) . . ?

loop_
_geom_bond_atom_site_label_1
_geom_bond_atom_site_label_2
_geom_bond_distance
_geom_bond_site_symmetry_2
_geom_bond_publ_flag
P1 C1 1.7718(12) . ?
P1 C4 1.7755(12) . ?
P1 C3 1.7756(13) . ?
P1 C2 1.7831(13) . ?
C1 H11 0.97(2) . ?
C1 H12 0.91(2) . ?
C1 H13 0.95(2) . ?
C2 H21 0.99(2) . ?
C2 H22 1.02(2) . ?
C2 H23 0.93(2) . ?
C3 H31 0.98(2) . ?
C3 H32 0.96(2) . ?
C3 H33 0.91(2) . ?
C4 H41 0.92(2) . ?
C4 H42 0.93(2) . ?
C4 H43 0.97(2) . ?

loop_
_cod_related_entry_id
_cod_related_entry_database
_cod_related_entry_code
1 ChemSpider 11550790
